data_2203315
loop_
_publ_author_name
'Crockett, Rowena'
'Forrester, Alexander R.'
'Howie, R. Alan'

_publ_section_title
;
 1,4-Diacetyl-1,2,4-triazolin-5-one
;
_journal_issue 3
_journal_name_full 'Acta Crystallographica Section E'
_journal_page_first o460
_journal_page_last o461
_journal_paper_doi 10.1107/S1600536804004027
_journal_volume 60
_journal_year 2004
_chemical_formula_moiety 'C6 H7 N3 O3'
_chemical_formula_sum 'C6 H7 N3 O3'
_chemical_formula_weight 169.15
_chemical_name_systematic
;
 1,4-Diacetyl-1,2,4-triazolin-5-one
;
_space_group_IT_number 11
_symmetry_cell_setting monoclinic
_symmetry_space_group_name_Hall '-P 2yb'
_symmetry_space_group_name_H-M 'P 1 21/m 1'
_atom_sites_solution_hydrogens geom
_atom_sites_solution_primary direct
_atom_sites_solution_secondary difmap
_audit_creation_method SHELXL-97
_cell_angle_alpha 90.00
_cell_angle_beta 104.54(3)
_cell_angle_gamma 90.00
_cell_formula_units_Z 2
_cell_length_a 6.572(3)
_cell_length_b 6.199(3)
_cell_length_c 9.463(3)
_cell_measurement_reflns_used 14
_cell_measurement_temperature 298(2)
_cell_measurement_theta_max 12.0
_cell_measurement_theta_min 11.0
_cell_volume 373.2(3)
_computing_cell_refinement 'Nicolet P3 software'
_computing_data_collection 'Nicolet P3 software (Nicolet, 1980)'
_computing_data_reduction 'RDNIC (Howie, 1980)'
_computing_molecular_graphics 'ORTEP3 for Windows (Farrugia, 1997)'
_computing_publication_material 'SHELXL97 and PLATON (Spek, 2003)'
_computing_structure_refinement 'SHELXL97 (Sheldrick, 1997)'
_computing_structure_solution 'SHELXS97 (Sheldrick, 1990)'
_diffrn_ambient_temperature 298(2)
_diffrn_measured_fraction_theta_full 1.000
_diffrn_measured_fraction_theta_max 1.000
_diffrn_measurement_device_type 'Nicolet P3 four-circle'
_diffrn_measurement_method \q-2\q
_diffrn_radiation_monochromator graphite
_diffrn_radiation_source 'normal-focus sealed tube'
_diffrn_radiation_type MoK\a
_diffrn_radiation_wavelength 0.71073
_diffrn_reflns_av_R_equivalents 0.0150
_diffrn_reflns_av_sigmaI/netI 0.0297
_diffrn_reflns_limit_h_max 8
_diffrn_reflns_limit_h_min 0
_diffrn_reflns_limit_k_max 8
_diffrn_reflns_limit_k_min 0
_diffrn_reflns_limit_l_max 11
_diffrn_reflns_limit_l_min -12
_diffrn_reflns_number 1010
_diffrn_reflns_theta_full 27.55
_diffrn_reflns_theta_max 27.55
_diffrn_reflns_theta_min 2.22
_diffrn_standards_decay_% 0
_diffrn_standards_interval_count 50
_diffrn_standards_number 2
_exptl_absorpt_coefficient_mu 0.123
_exptl_absorpt_correction_type none
_exptl_crystal_colour colourless
_exptl_crystal_density_diffrn 1.505
_exptl_crystal_density_method 'not measured'
_exptl_crystal_description block
_exptl_crystal_F_000 176
_exptl_crystal_size_max 0.35
_exptl_crystal_size_mid 0.30
_exptl_crystal_size_min 0.25
_refine_diff_density_max 0.176
_refine_diff_density_min -0.159
_refine_ls_extinction_coef 0.087(13)
_refine_ls_extinction_expression Fc^*^=kFc[1+0.001xFc^2^\l^3^/sin(2\q)]^-1/4^
_refine_ls_extinction_method SHELXL
_refine_ls_goodness_of_fit_ref 1.036
_refine_ls_hydrogen_treatment constr
_refine_ls_matrix_type full
_refine_ls_number_parameters 76
_refine_ls_number_reflns 944
_refine_ls_number_restraints 0
_refine_ls_restrained_S_all 1.036
_refine_ls_R_factor_all 0.0526
_refine_ls_R_factor_gt 0.0402
_refine_ls_shift/su_max 0.000
_refine_ls_shift/su_mean 0.000
_refine_ls_structure_factor_coef Fsqd
_refine_ls_weighting_details 'calc w = 1/[\s^2^(Fo^2^)+(0.0552P)^2^+0.0599P] where P = (Fo^2^+2Fc^2^)/3'
_refine_ls_weighting_scheme calc
_refine_ls_wR_factor_gt 0.1033
_refine_ls_wR_factor_ref 0.1093
_reflns_number_gt 759
_reflns_number_total 944
_reflns_threshold_expression I>2\s(I)
_cod_data_source_file lh6173.cif
_cod_data_source_block I
_cod_original_sg_symbol_H-M 'P 21/m'
_cod_database_code 2203315
_cod_database_fobs_code 2203315

loop_
_symmetry_equiv_pos_as_xyz
'x, y, z'
'-x, y+1/2, -z'
'-x, -y, -z'
'x, -y-1/2, z'

loop_
_atom_site_label
_atom_site_fract_x
_atom_site_fract_y
_atom_site_fract_z
_atom_site_U_iso_or_equiv
_atom_site_adp_type
_atom_site_calc_flag
_atom_site_refinement_flags
_atom_site_occupancy
_atom_site_type_symbol
O1 1.1837(2) 0.2500 0.67936(18) 0.0607(5) Uani d S 1 O
O2 0.9826(2) 0.2500 0.37424(16) 0.0548(4) Uani d S 1 O
O3 0.3322(2) 0.2500 0.17084(18) 0.0756(6) Uani d S 1 O
N1 0.8331(2) 0.2500 0.57448(17) 0.0397(4) Uani d S 1 N
N2 0.6286(2) 0.2500 0.59470(18) 0.0416(4) Uani d S 1 N
N3 0.6193(2) 0.2500 0.35833(17) 0.0386(4) Uani d S 1 N
C1 1.0092(3) 0.2500 0.6965(2) 0.0435(5) Uani d S 1 C
C2 0.9545(3) 0.2500 0.8395(2) 0.0604(6) Uani d S 1 C
H2A 0.8627 0.3691 0.8435 0.091 Uiso calc PR 0.50 H
H2B 1.0804 0.2636 0.9167 0.091 Uiso calc PR 0.50 H
H2C 0.8850 0.1173 0.8510 0.091 Uiso calc PR 0.50 H
C3 0.5092(3) 0.2500 0.4656(2) 0.0395(5) Uani d S 1 C
H3 0.3633 0.2500 0.4454 0.047 Uiso calc SR 1 H
C4 0.5205(3) 0.2500 0.2067(2) 0.0477(5) Uani d S 1 C
C5 0.8350(3) 0.2500 0.4286(2) 0.0392(4) Uani d S 1 C
C6 0.6558(4) 0.2500 0.1041(2) 0.0670(7) Uani d S 1 C
H6A 0.7701 0.1510 0.1377 0.100 Uiso calc PR 0.50 H
H6B 0.7106 0.3924 0.0985 0.100 Uiso calc PR 0.50 H
H6C 0.5751 0.2065 0.0092 0.100 Uiso calc PR 0.50 H

loop_
_atom_site_aniso_label
_atom_site_aniso_U_11
_atom_site_aniso_U_22
_atom_site_aniso_U_33
_atom_site_aniso_U_12
_atom_site_aniso_U_13
_atom_site_aniso_U_23
O1 0.0280(7) 0.0870(12) 0.0635(10) 0.000 0.0050(6) 0.000
O2 0.0345(7) 0.0772(11) 0.0572(9) 0.000 0.0202(6) 0.000
O3 0.0426(9) 0.1226(17) 0.0541(10) 0.000 -0.0018(7) 0.000
N1 0.0251(7) 0.0501(9) 0.0435(9) 0.000 0.0081(6) 0.000
N2 0.0250(7) 0.0514(10) 0.0503(9) 0.000 0.0133(6) 0.000
N3 0.0287(7) 0.0437(9) 0.0421(9) 0.000 0.0064(6) 0.000
C1 0.0302(9) 0.0498(11) 0.0475(11) 0.000 0.0041(8) 0.000
C2 0.0456(11) 0.0862(17) 0.0458(12) 0.000 0.0048(9) 0.000
C3 0.0268(8) 0.0432(10) 0.0483(11) 0.000 0.0090(8) 0.000
C4 0.0433(10) 0.0532(12) 0.0424(11) 0.000 0.0029(8) 0.000
C5 0.0287(8) 0.0421(10) 0.0466(10) 0.000 0.0088(7) 0.000
C6 0.0626(15) 0.094(2) 0.0443(12) 0.000 0.0132(11) 0.000

loop_
_atom_type_symbol
_atom_type_description
_atom_type_scat_dispersion_real
_atom_type_scat_dispersion_imag
_atom_type_scat_source
C C 0.0033 0.0016 'International Tables Vol C Tables 4.2.6.8 and 6.1.1.4'
H H 0.0000 0.0000 'International Tables Vol C Tables 4.2.6.8 and 6.1.1.4'
N N 0.0061 0.0033 'International Tables Vol C Tables 4.2.6.8 and 6.1.1.4'
O O 0.0106 0.0060 'International Tables Vol C Tables 4.2.6.8 and 6.1.1.4'

loop_
_geom_angle_atom_site_label_1
_geom_angle_atom_site_label_2
_geom_angle_atom_site_label_3
_geom_angle
_geom_angle_publ_flag
C5 N1 N2 112.62(14) y
C5 N1 C1 127.14(15) y
N2 N1 C1 120.23(16) y
C3 N2 N1 104.40(15) y
C3 N3 C5 107.66(15) y
C3 N3 C4 123.37(15) y
C5 N3 C4 128.97(17) y
O1 C1 N1 120.29(19) y
O1 C1 C2 125.60(19) y
N1 C1 C2 114.11(16) y
C1 C2 H2A 109.5 ?
C1 C2 H2B 109.5 ?
H2A C2 H2B 109.5 ?
C1 C2 H2C 109.5 ?
H2A C2 H2C 109.5 ?
H2B C2 H2C 109.5 ?
N2 C3 N3 113.14(15) y
N2 C3 H3 123.4 ?
N3 C3 H3 123.4 ?
O3 C4 N3 117.6(2) y
O3 C4 C6 124.4(2) y
N3 C4 C6 117.92(18) y
O2 C5 N1 129.41(17) y
O2 C5 N3 128.42(18) y
N1 C5 N3 102.17(15) y
C4 C6 H6A 109.5 ?
C4 C6 H6B 109.5 ?
H6A C6 H6B 109.5 ?
C4 C6 H6C 109.5 ?
H6A C6 H6C 109.5 ?
H6B C6 H6C 109.5 ?

loop_
_geom_bond_atom_site_label_1
_geom_bond_atom_site_label_2
_geom_bond_distance
_geom_bond_publ_flag
O1 C1 1.198(2) y
O2 C5 1.206(2) y
O3 C4 1.198(3) y
N1 C5 1.384(3) y
N1 N2 1.405(2) y
N1 C1 1.415(2) y
N2 C3 1.276(2) y
N3 C3 1.386(2) y
N3 C5 1.406(2) y
N3 C4 1.419(3) y
C1 C2 1.485(3) y
C2 H2A 0.9600 ?
C2 H2B 0.9600 ?
C2 H2C 0.9600 ?
C3 H3 0.9300 ?
C4 C6 1.472(3) y
C6 H6A 0.9600 ?
C6 H6B 0.9600 ?
C6 H6C 0.9600 ?

loop_
_geom_hbond_atom_site_label_D
_geom_hbond_atom_site_label_H
_geom_hbond_atom_site_label_A
_geom_hbond_site_symmetry_A
_geom_hbond_distance_DH
_geom_hbond_distance_HA
_geom_hbond_distance_DA
_geom_hbond_angle_DHA
C3 H3 O2 1_455 0.93 2.42 3.350(3) 175.8

loop_
_geom_torsion_atom_site_label_1
_geom_torsion_atom_site_label_2
_geom_torsion_atom_site_label_3
_geom_torsion_atom_site_label_4
_geom_torsion
_geom_torsion_publ_flag
C5 N1 N2 C3 0.0 ?
C1 N1 N2 C3 180.0 ?
C5 N1 C1 O1 0.0 y
N2 N1 C1 O1 180.0 y
C5 N1 C1 C2 180.0 y
N2 N1 C1 C2 0.0 y
N1 N2 C3 N3 0.0 ?
C5 N3 C3 N2 0.0 ?
C4 N3 C3 N2 180.0 ?
C3 N3 C4 O3 0.0 y
C5 N3 C4 O3 180.0 y
C3 N3 C4 C6 180.0 y
C5 N3 C4 C6 0.0 y
N2 N1 C5 O2 180.0 ?
C1 N1 C5 O2 0.0 ?
N2 N1 C5 N3 0.0 ?
C1 N1 C5 N3 180.0 ?
C3 N3 C5 O2 180.0 ?
C4 N3 C5 O2 0.0 ?
C3 N3 C5 N1 0.0 ?
C4 N3 C5 N1 180.0 ?
